data_7242256
loop_
_publ_author_name
'El Haimer, Mohamed'
'Palk\'o, M\'arta'
'Haukka, Matti'
'Gajd\'acs, M\'ari\'o'
'Zupk\'o, Istv\'an'
'F\"ul\"op, Ferenc'

_publ_section_title
;
 Synthesis and biological evaluation of the new ring system
 benzo[f]pyrimido[1,2-d][1,2,3]triazolo[1,5-a][1,4]diazepine and its
 cycloalkane and cycloalkene condensed analogues
;
_journal_issue 12
_journal_name_full 'RSC Advances'
_journal_page_first 6952
_journal_page_last 6957
_journal_paper_doi 10.1039/D0RA10553H
_journal_volume 11
_journal_year 2021
_chemical_formula_moiety 'C18 H16 Br N5 O'
_chemical_formula_sum 'C18 H16 Br N5 O'
_chemical_formula_weight 398.27
_space_group_crystal_system monoclinic
_space_group_IT_number 15
_space_group_name_Hall '-C 2yc'
_space_group_name_H-M_alt 'C 1 2/c 1'
_atom_sites_solution_hydrogens mixed
_audit_creation_method SHELXL-2017/1
_audit_update_record
;
2020-12-07 deposited with the CCDC.	2021-02-04 downloaded from the CCDC.
;
_cell_angle_alpha 90
_cell_angle_beta 100.948(2)
_cell_angle_gamma 90
_cell_formula_units_Z 8
_cell_length_a 21.0136(3)
_cell_length_b 8.39870(10)
_cell_length_c 18.1668(3)
_cell_measurement_reflns_used 8304
_cell_measurement_temperature 120(2)
_cell_measurement_theta_max 76.3540
_cell_measurement_theta_min 4.2640
_cell_volume 3147.85(8)
_computing_cell_refinement
;
CrysAlisPro 1.171.39.43c (Rigaku Oxford Diffraction, 2018)
;
_computing_data_collection
;
CrysAlisPro 1.171.39.43c (Rigaku Oxford Diffraction, 2018)
;
_computing_data_reduction
;
CrysAlisPro 1.171.39.43c (Rigaku Oxford Diffraction, 2018)
;
_computing_molecular_graphics 'CrystaMaker X (CrystalMaker Software ltd., 2018)'
_computing_publication_material 'SHELXL-2017 (Sheldrick, 2017)'
_computing_structure_refinement 'SHELXL-2017 (Sheldrick, 2017)'
_computing_structure_solution 'SHELXT (Sheldrick, 2017)'
_diffrn_ambient_temperature 120(2)
_diffrn_detector_area_resol_mean 10.3953
_diffrn_measured_fraction_theta_full 0.999
_diffrn_measured_fraction_theta_max 0.989
_diffrn_measurement_device '\k-geometry diffractometer'
_diffrn_measurement_device_type 'SuperNova, Dual, Cu at zero, Atlas'
_diffrn_measurement_method '\f scans and \w scans with \k offset'
_diffrn_radiation_monochromator mirror
_diffrn_radiation_type CuK\a
_diffrn_radiation_wavelength 1.54184
_diffrn_reflns_av_R_equivalents 0.0205
_diffrn_reflns_av_unetI/netI 0.0185
_diffrn_reflns_Laue_measured_fraction_full 0.999
_diffrn_reflns_Laue_measured_fraction_max 0.989
_diffrn_reflns_limit_h_max 26
_diffrn_reflns_limit_h_min -26
_diffrn_reflns_limit_k_max 10
_diffrn_reflns_limit_k_min -10
_diffrn_reflns_limit_l_max 22
_diffrn_reflns_limit_l_min -22
_diffrn_reflns_number 12301
_diffrn_reflns_point_group_measured_fraction_full 0.999
_diffrn_reflns_point_group_measured_fraction_max 0.989
_diffrn_reflns_theta_full 67.684
_diffrn_reflns_theta_max 76.778
_diffrn_reflns_theta_min 4.286
_diffrn_source 'micro-focus sealed X-ray tube'
_diffrn_source_type 'SuperNova (Cu) X-ray Source'
_exptl_absorpt_coefficient_mu 3.710
_exptl_absorpt_correction_T_max 0.900
_exptl_absorpt_correction_T_min 0.709
_exptl_absorpt_correction_type analytical
_exptl_absorpt_process_details
;
CrysAlisPro 1.171.39.43c (Rigaku Oxford Diffraction, 2018)
Analytical numeric absorption correction using a multifaceted crystal
model based on expressions derived by R.C. Clark & J.S. Reid.
(Clark, R. C. & Reid, J. S. (1995). Acta Cryst. A51, 887-897)
Empirical absorption correction using spherical harmonics,
implemented in SCALE3 ABSPACK scaling algorithm.
;
_exptl_crystal_colour colourless
_exptl_crystal_density_diffrn 1.681
_exptl_crystal_description block
_exptl_crystal_F_000 1616
_exptl_crystal_size_max 0.160
_exptl_crystal_size_mid 0.092
_exptl_crystal_size_min 0.033
_refine_diff_density_max 0.357
_refine_diff_density_min -0.373
_refine_diff_density_rms 0.056
_refine_ls_extinction_method none
_refine_ls_goodness_of_fit_ref 1.047
_refine_ls_hydrogen_treatment mixed
_refine_ls_matrix_type full
_refine_ls_number_parameters 230
_refine_ls_number_reflns 3290
_refine_ls_number_restraints 0
_refine_ls_restrained_S_all 1.047
_refine_ls_R_factor_all 0.0233
_refine_ls_R_factor_gt 0.0216
_refine_ls_shift/su_max 0.003
_refine_ls_shift/su_mean 0.000
_refine_ls_structure_factor_coef Fsqd
_refine_ls_weighting_details 'w=1/[\s^2^(Fo^2^)+(0.0283P)^2^+3.7644P] where P=(Fo^2^+2Fc^2^)/3'
_refine_ls_weighting_scheme calc
_refine_ls_wR_factor_gt 0.0557
_refine_ls_wR_factor_ref 0.0570
_reflns_Friedel_coverage 0.000
_reflns_number_gt 3116
_reflns_number_total 3290
_reflns_threshold_expression 'I > 2\s(I)'
_cod_data_source_file d0ra10553h2.cif
_cod_data_source_block 17c
_cod_original_sg_symbol_H-M 'C 2/c'
_cod_database_code 7242256
_shelx_shelxl_version_number 2017/1
_shelx_space_group_comment
;
The symmetry employed for this shelxl refinement is uniquely defined
by the following loop, which should always be used as a source of
symmetry information in preference to the above space-group names.
They are only intended as comments.
;
_shelx_estimated_absorpt_t_min 0.588
_shelx_estimated_absorpt_t_max 0.887

loop_
_space_group_symop_operation_xyz
'x, y, z'
'-x, y, -z+1/2'
'x+1/2, y+1/2, z'
'-x+1/2, y+1/2, -z+1/2'
'-x, -y, -z'
'x, -y, z-1/2'
'-x+1/2, -y+1/2, -z'
'x+1/2, -y+1/2, z-1/2'

loop_
_atom_site_label
_atom_site_type_symbol
_atom_site_fract_x
_atom_site_fract_y
_atom_site_fract_z
_atom_site_U_iso_or_equiv
_atom_site_adp_type
_atom_site_occupancy
_atom_site_site_symmetry_order
_atom_site_calc_flag
_atom_site_refinement_flags_posn
_atom_site_refinement_flags_adp
_atom_site_refinement_flags_occupancy
_atom_site_disorder_assembly
_atom_site_disorder_group
Br1 Br 0.60470(2) 0.75576(2) 0.28397(2) 0.01888(6) Uani 1 1 d . . . . .
O1 O 0.30714(5) 0.12477(14) 0.34423(7) 0.0263(2) Uani 1 1 d . . . . .
N1 N 0.54552(6) 0.10592(14) 0.39808(6) 0.0143(2) Uani 1 1 d . . . . .
N2 N 0.58937(6) 0.01749(14) 0.44569(7) 0.0175(2) Uani 1 1 d . . . . .
N3 N 0.55968(6) -0.11474(15) 0.45723(7) 0.0198(3) Uani 1 1 d . . . . .
N4 N 0.40678(6) 0.23977(13) 0.36137(7) 0.0134(2) Uani 1 1 d . . . . .
N5 N 0.41952(5) 0.50861(14) 0.40730(7) 0.0139(2) Uani 1 1 d . . . . .
C1 C 0.58767(7) 0.55182(16) 0.32082(7) 0.0148(3) Uani 1 1 d . . . . .
C2 C 0.63443(7) 0.43386(18) 0.32637(8) 0.0174(3) Uani 1 1 d . . . . .
H2 H 0.675271 0.454113 0.313081 0.021 Uiso 1 1 calc R U . . .
C3 C 0.61969(7) 0.28509(18) 0.35196(8) 0.0165(3) Uani 1 1 d . . . . .
H3 H 0.650231 0.200778 0.355224 0.020 Uiso 1 1 calc R U . . .
C4 C 0.56014(7) 0.25966(15) 0.37282(8) 0.0136(3) Uani 1 1 d . . . . .
C5 C 0.51336(6) 0.37981(16) 0.36884(7) 0.0122(2) Uani 1 1 d . . . . .
C6 C 0.52815(6) 0.52739(16) 0.34135(7) 0.0135(2) Uani 1 1 d . . . . .
H6 H 0.497395 0.611454 0.336675 0.016 Uiso 1 1 calc R U . . .
C7 C 0.49755(7) -0.11132(17) 0.41776(8) 0.0181(3) Uani 1 1 d . . . . .
H7 H 0.466196 -0.193048 0.417157 0.022 Uiso 1 1 calc R U . . .
C8 C 0.48790(7) 0.02926(16) 0.37922(8) 0.0145(3) Uani 1 1 d . . . . .
C9 C 0.43282(7) 0.10354(16) 0.32661(8) 0.0157(3) Uani 1 1 d . . . . .
H9A H 0.447808 0.138991 0.280801 0.019 Uiso 1 1 calc R U . . .
H9B H 0.398155 0.023563 0.311729 0.019 Uiso 1 1 calc R U . . .
C10 C 0.34500(7) 0.22558(17) 0.37543(8) 0.0161(3) Uani 1 1 d . . . . .
C11 C 0.32693(6) 0.33560(17) 0.43384(8) 0.0150(3) Uani 1 1 d . . . . .
H11 H 0.329696 0.272739 0.481090 0.018 Uiso 1 1 calc R U . . .
C12 C 0.25706(6) 0.40504(18) 0.41359(8) 0.0178(3) Uani 1 1 d . . . . .
H12 H 0.220884 0.327686 0.413595 0.021 Uiso 1 1 calc R U . . .
C13 C 0.26340(7) 0.53911(19) 0.47261(8) 0.0204(3) Uani 1 1 d . . . . .
H13A H 0.276498 0.499455 0.524599 0.025 Uiso 1 1 calc R U . . .
H13B H 0.223815 0.605180 0.467924 0.025 Uiso 1 1 calc R U . . .
C14 C 0.31897(7) 0.62410(18) 0.44368(9) 0.0202(3) Uani 1 1 d . . . . .
H14 H 0.333932 0.727284 0.468546 0.024 Uiso 1 1 calc R U . . .
C15 C 0.25374(7) 0.5030(2) 0.34257(8) 0.0217(3) Uani 1 1 d . . . . .
H15 H 0.230279 0.476315 0.294140 0.026 Uiso 1 1 calc R U . . .
C16 C 0.28967(7) 0.63285(19) 0.36054(9) 0.0234(3) Uani 1 1 d . . . . .
H16 H 0.295894 0.716247 0.327298 0.028 Uiso 1 1 calc R U . . .
C17 C 0.36975(6) 0.48702(16) 0.45329(8) 0.0150(3) Uani 1 1 d . . . . .
H17 H 0.391503 0.481448 0.507197 0.018 Uiso 1 1 calc R U . . .
C18 C 0.45265(6) 0.35880(15) 0.40276(7) 0.0121(2) Uani 1 1 d . . . . .
H18 H 0.466877 0.318462 0.455092 0.014 Uiso 1 1 calc R U . . .
H5 H 0.3995(9) 0.537(2) 0.3624(11) 0.021(5) Uiso 1 1 d . . . . .

loop_
_atom_site_aniso_label
_atom_site_aniso_U_11
_atom_site_aniso_U_22
_atom_site_aniso_U_33
_atom_site_aniso_U_23
_atom_site_aniso_U_13
_atom_site_aniso_U_12
Br1 0.02007(9) 0.01796(9) 0.01929(9) 0.00252(5) 0.00549(6) -0.00541(5)
O1 0.0167(5) 0.0263(6) 0.0360(6) -0.0124(5) 0.0050(4) -0.0066(4)
N1 0.0147(5) 0.0132(5) 0.0151(5) 0.0011(4) 0.0032(4) 0.0037(4)
N2 0.0188(6) 0.0163(6) 0.0173(6) 0.0031(4) 0.0034(5) 0.0071(5)
N3 0.0256(6) 0.0153(6) 0.0196(6) 0.0019(5) 0.0073(5) 0.0043(5)
N4 0.0110(5) 0.0126(6) 0.0165(6) -0.0030(4) 0.0025(4) -0.0001(4)
N5 0.0122(5) 0.0130(5) 0.0173(6) -0.0006(4) 0.0045(4) 0.0016(4)
C1 0.0165(6) 0.0154(6) 0.0121(6) 0.0007(5) 0.0023(5) -0.0028(5)
C2 0.0116(6) 0.0247(7) 0.0164(6) 0.0003(5) 0.0039(5) -0.0007(5)
C3 0.0133(6) 0.0199(6) 0.0165(7) 0.0013(5) 0.0032(5) 0.0051(5)
C4 0.0139(6) 0.0149(7) 0.0119(6) 0.0006(4) 0.0019(5) 0.0009(5)
C5 0.0110(6) 0.0147(6) 0.0106(6) -0.0011(5) 0.0013(5) 0.0000(5)
C6 0.0135(6) 0.0143(6) 0.0121(6) -0.0004(5) 0.0013(5) 0.0012(5)
C7 0.0231(7) 0.0137(6) 0.0192(7) -0.0013(5) 0.0084(5) 0.0015(5)
C8 0.0161(6) 0.0127(6) 0.0157(6) -0.0026(5) 0.0055(5) 0.0011(5)
C9 0.0158(6) 0.0144(6) 0.0167(6) -0.0033(5) 0.0030(5) 0.0012(5)
C10 0.0140(6) 0.0162(6) 0.0184(7) 0.0002(5) 0.0034(5) -0.0004(5)
C11 0.0115(6) 0.0187(6) 0.0152(6) 0.0007(5) 0.0037(5) 0.0008(5)
C12 0.0106(6) 0.0251(7) 0.0183(7) -0.0007(5) 0.0042(5) 0.0006(5)
C13 0.0151(6) 0.0272(8) 0.0202(7) -0.0034(6) 0.0061(5) 0.0037(6)
C14 0.0157(7) 0.0198(7) 0.0264(7) -0.0045(6) 0.0075(6) 0.0037(5)
C15 0.0120(6) 0.0345(8) 0.0187(7) 0.0021(6) 0.0032(5) 0.0080(6)
C16 0.0181(7) 0.0266(8) 0.0277(8) 0.0091(6) 0.0099(6) 0.0116(6)
C17 0.0119(6) 0.0176(6) 0.0159(6) -0.0032(5) 0.0040(5) 0.0010(5)
C18 0.0116(6) 0.0115(6) 0.0132(6) -0.0010(5) 0.0028(5) 0.0001(5)

loop_
_atom_type_symbol
_atom_type_description
_atom_type_scat_dispersion_real
_atom_type_scat_dispersion_imag
_atom_type_scat_source
C C 0.0181 0.0091 'International Tables Vol C Tables 4.2.6.8 and 6.1.1.4'
H H 0.0000 0.0000 'International Tables Vol C Tables 4.2.6.8 and 6.1.1.4'
N N 0.0311 0.0180 'International Tables Vol C Tables 4.2.6.8 and 6.1.1.4'
O O 0.0492 0.0322 'International Tables Vol C Tables 4.2.6.8 and 6.1.1.4'
Br Br -0.6763 1.2805 'International Tables Vol C Tables 4.2.6.8 and 6.1.1.4'

loop_
_geom_angle_atom_site_label_1
_geom_angle_atom_site_label_2
_geom_angle_atom_site_label_3
_geom_angle
_geom_angle_site_symmetry_1
_geom_angle_site_symmetry_3
_geom_angle_publ_flag
C8 N1 N2 111.48(11) . . ?
C8 N1 C4 125.88(12) . . ?
N2 N1 C4 122.64(12) . . ?
N3 N2 N1 106.22(11) . . ?
N2 N3 C7 109.57(12) . . ?
C10 N4 C9 117.15(11) . . ?
C10 N4 C18 120.51(11) . . ?
C9 N4 C18 118.94(11) . . ?
C18 N5 C17 109.09(10) . . ?
C18 N5 H5 109.3(13) . . ?
C17 N5 H5 107.2(13) . . ?
C2 C1 C6 122.56(13) . . ?
C2 C1 Br1 119.49(10) . . ?
C6 C1 Br1 117.95(10) . . ?
C1 C2 C3 117.87(13) . . ?
C1 C2 H2 121.1 . . ?
C3 C2 H2 121.1 . . ?
C2 C3 C4 119.92(13) . . ?
C2 C3 H3 120.0 . . ?
C4 C3 H3 120.0 . . ?
C3 C4 C5 122.27(13) . . ?
C3 C4 N1 119.18(12) . . ?
C5 C4 N1 118.54(12) . . ?
C6 C5 C4 117.21(12) . . ?
C6 C5 C18 120.47(12) . . ?
C4 C5 C18 121.81(12) . . ?
C1 C6 C5 120.13(12) . . ?
C1 C6 H6 119.9 . . ?
C5 C6 H6 119.9 . . ?
N3 C7 C8 108.72(13) . . ?
N3 C7 H7 125.6 . . ?
C8 C7 H7 125.6 . . ?
N1 C8 C7 104.01(12) . . ?
N1 C8 C9 120.69(12) . . ?
C7 C8 C9 135.30(13) . . ?
N4 C9 C8 111.05(11) . . ?
N4 C9 H9A 109.4 . . ?
C8 C9 H9A 109.4 . . ?
N4 C9 H9B 109.4 . . ?
C8 C9 H9B 109.4 . . ?
H9A C9 H9B 108.0 . . ?
O1 C10 N4 121.82(13) . . ?
O1 C10 C11 121.38(13) . . ?
N4 C10 C11 116.75(12) . . ?
C10 C11 C12 114.52(11) . . ?
C10 C11 C17 116.57(11) . . ?
C12 C11 C17 103.04(11) . . ?
C10 C11 H11 107.4 . . ?
C12 C11 H11 107.4 . . ?
C17 C11 H11 107.4 . . ?
C15 C12 C13 100.30(12) . . ?
C15 C12 C11 107.00(11) . . ?
C13 C12 C11 98.98(11) . . ?
C15 C12 H12 116.1 . . ?
C13 C12 H12 116.1 . . ?
C11 C12 H12 116.1 . . ?
C12 C13 C14 94.12(11) . . ?
C12 C13 H13A 112.9 . . ?
C14 C13 H13A 112.9 . . ?
C12 C13 H13B 112.9 . . ?
C14 C13 H13B 112.9 . . ?
H13A C13 H13B 110.3 . . ?
C16 C14 C13 99.83(12) . . ?
C16 C14 C17 106.67(11) . . ?
C13 C14 C17 99.59(11) . . ?
C16 C14 H14 116.1 . . ?
C13 C14 H14 116.1 . . ?
C17 C14 H14 116.1 . . ?
C16 C15 C12 107.62(13) . . ?
C16 C15 H15 126.2 . . ?
C12 C15 H15 126.2 . . ?
C15 C16 C14 107.93(13) . . ?
C15 C16 H16 126.0 . . ?
C14 C16 H16 126.0 . . ?
N5 C17 C14 113.07(11) . . ?
N5 C17 C11 114.48(11) . . ?
C14 C17 C11 102.94(11) . . ?
N5 C17 H17 108.7 . . ?
C14 C17 H17 108.7 . . ?
C11 C17 H17 108.7 . . ?
N5 C18 N4 109.88(10) . . ?
N5 C18 C5 111.70(11) . . ?
N4 C18 C5 112.55(11) . . ?
N5 C18 H18 107.5 . . ?
N4 C18 H18 107.5 . . ?
C5 C18 H18 107.5 . . ?

loop_
_geom_bond_atom_site_label_1
_geom_bond_atom_site_label_2
_geom_bond_distance
_geom_bond_site_symmetry_2
_geom_bond_publ_flag
Br1 C1 1.8977(13) . yes
O1 C10 1.2246(18) . yes
N1 C8 1.3566(18) . yes
N1 N2 1.3586(16) . yes
N1 C4 1.4233(17) . yes
N2 N3 1.3101(18) . yes
N3 C7 1.365(2) . yes
N4 C10 1.3751(18) . yes
N4 C9 1.4623(17) . yes
N4 C18 1.4894(17) . yes
N5 C18 1.4478(16) . yes
N5 C17 1.4686(17) . yes
N5 H5 0.88(2) . ?
C1 C2 1.386(2) . ?
C1 C6 1.3865(19) . ?
C2 C3 1.388(2) . ?
C2 H2 0.9500 . ?
C3 C4 1.391(2) . ?
C3 H3 0.9500 . ?
C4 C5 1.4009(18) . ?
C5 C6 1.3932(19) . ?
C5 C18 1.5289(17) . ?
C6 H6 0.9500 . ?
C7 C8 1.368(2) . ?
C7 H7 0.9500 . ?
C8 C9 1.4907(19) . ?
C9 H9A 0.9900 . ?
C9 H9B 0.9900 . ?
C10 C11 1.5090(19) . ?
C11 C12 1.5575(18) . ?
C11 C17 1.5593(19) . ?
C11 H11 1.0000 . ?
C12 C15 1.520(2) . ?
C12 C13 1.543(2) . ?
C12 H12 1.0000 . ?
C13 C14 1.544(2) . ?
C13 H13A 0.9900 . ?
C13 H13B 0.9900 . ?
C14 C16 1.521(2) . ?
C14 C17 1.5569(19) . ?
C14 H14 1.0000 . ?
C15 C16 1.331(2) . ?
C15 H15 0.9500 . ?
C16 H16 0.9500 . ?
C17 H17 1.0000 . ?
C18 H18 1.0000 . ?

loop_
_geom_hbond_atom_site_label_D
_geom_hbond_atom_site_label_H
_geom_hbond_atom_site_label_A
_geom_hbond_distance_DH
_geom_hbond_distance_HA
_geom_hbond_distance_DA
_geom_hbond_angle_DHA
_geom_hbond_site_symmetry_A
_geom_hbond_publ_flag
C9 H9B Br1 0.99 2.84 3.5479(14) 129.4 2_645 yes
C18 H18 N3 1.00 2.47 3.3148(18) 141.6 5_656 yes

loop_
_geom_torsion_atom_site_label_1
_geom_torsion_atom_site_label_2
_geom_torsion_atom_site_label_3
_geom_torsion_atom_site_label_4
_geom_torsion
_geom_torsion_site_symmetry_1
_geom_torsion_site_symmetry_2
_geom_torsion_site_symmetry_3
_geom_torsion_site_symmetry_4
_geom_torsion_publ_flag
C8 N1 N2 N3 -0.18(15) . . . . ?
C4 N1 N2 N3 179.54(12) . . . . ?
N1 N2 N3 C7 -0.14(15) . . . . ?
C6 C1 C2 C3 1.5(2) . . . . ?
Br1 C1 C2 C3 -178.57(10) . . . . ?
C1 C2 C3 C4 -1.6(2) . . . . ?
C2 C3 C4 C5 0.2(2) . . . . ?
C2 C3 C4 N1 179.26(13) . . . . ?
C8 N1 C4 C3 -137.82(14) . . . . ?
N2 N1 C4 C3 42.50(19) . . . . ?
C8 N1 C4 C5 41.26(19) . . . . ?
N2 N1 C4 C5 -138.41(13) . . . . ?
C3 C4 C5 C6 1.3(2) . . . . ?
N1 C4 C5 C6 -177.75(12) . . . . ?
C3 C4 C5 C18 -170.56(13) . . . . ?
N1 C4 C5 C18 10.39(19) . . . . ?
C2 C1 C6 C5 0.0(2) . . . . ?
Br1 C1 C6 C5 -179.91(10) . . . . ?
C4 C5 C6 C1 -1.40(19) . . . . ?
C18 C5 C6 C1 170.58(12) . . . . ?
N2 N3 C7 C8 0.41(16) . . . . ?
N2 N1 C8 C7 0.41(15) . . . . ?
C4 N1 C8 C7 -179.29(12) . . . . ?
N2 N1 C8 C9 -179.20(11) . . . . ?
C4 N1 C8 C9 1.1(2) . . . . ?
N3 C7 C8 N1 -0.49(15) . . . . ?
N3 C7 C8 C9 179.04(14) . . . . ?
C10 N4 C9 C8 -113.14(14) . . . . ?
C18 N4 C9 C8 46.15(16) . . . . ?
N1 C8 C9 N4 -70.00(16) . . . . ?
C7 C8 C9 N4 110.53(17) . . . . ?
C9 N4 C10 O1 -18.3(2) . . . . ?
C18 N4 C10 O1 -177.24(13) . . . . ?
C9 N4 C10 C11 159.07(12) . . . . ?
C18 N4 C10 C11 0.12(19) . . . . ?
O1 C10 C11 C12 -43.13(19) . . . . ?
N4 C10 C11 C12 139.50(13) . . . . ?
O1 C10 C11 C17 -163.50(14) . . . . ?
N4 C10 C11 C17 19.13(18) . . . . ?
C10 C11 C12 C15 -61.91(16) . . . . ?
C17 C11 C12 C15 65.70(14) . . . . ?
C10 C11 C12 C13 -165.66(12) . . . . ?
C17 C11 C12 C13 -38.04(13) . . . . ?
C15 C12 C13 C14 -49.59(12) . . . . ?
C11 C12 C13 C14 59.65(12) . . . . ?
C12 C13 C14 C16 49.95(12) . . . . ?
C12 C13 C14 C17 -58.98(12) . . . . ?
C13 C12 C15 C16 32.32(14) . . . . ?
C11 C12 C15 C16 -70.47(15) . . . . ?
C12 C15 C16 C14 0.99(15) . . . . ?
C13 C14 C16 C15 -33.88(15) . . . . ?
C17 C14 C16 C15 69.32(15) . . . . ?
C18 N5 C17 C14 -163.77(11) . . . . ?
C18 N5 C17 C11 -46.29(15) . . . . ?
C16 C14 C17 N5 56.56(15) . . . . ?
C13 C14 C17 N5 159.93(11) . . . . ?
C16 C14 C17 C11 -67.49(14) . . . . ?
C13 C14 C17 C11 35.88(13) . . . . ?
C10 C11 C17 N5 4.53(17) . . . . ?
C12 C11 C17 N5 -121.78(12) . . . . ?
C10 C11 C17 C14 127.64(13) . . . . ?
C12 C11 C17 C14 1.33(13) . . . . ?
C17 N5 C18 N4 65.45(13) . . . . ?
C17 N5 C18 C5 -168.91(10) . . . . ?
C10 N4 C18 N5 -43.37(16) . . . . ?
C9 N4 C18 N5 158.05(11) . . . . ?
C10 N4 C18 C5 -168.53(12) . . . . ?
C9 N4 C18 C5 32.90(16) . . . . ?
C6 C5 C18 N5 -4.92(17) . . . . ?
C4 C5 C18 N5 166.68(12) . . . . ?
C6 C5 C18 N4 119.24(13) . . . . ?
C4 C5 C18 N4 -69.16(16) . . . . ?
